data_4034354
loop_
_publ_author_name
'Schneeweis, Arno P. W.'
'Hauer, Simone T.'
'Lopez, Daniel A.'
'von Dressler, Bj\"orn'
'Reiss, Guido J.'
'M\"uller, Thomas J J'

_publ_section_title
;
 Game of Isomers: Bifurcation in the Catalytic Formation of
 Bis[1]benzothieno[1,4]thiazines with Conformation-Dependent Electronic
 Properties.
;
_journal_issue 9
_journal_name_full 'The Journal of organic chemistry'
_journal_page_first 5582
_journal_page_last 5595
_journal_paper_doi 10.1021/acs.joc.9b00517
_journal_volume 84
_journal_year 2019
_chemical_formula_sum 'C24 H18 N2 S3'
_chemical_formula_weight 430.58
_space_group_crystal_system monoclinic
_space_group_IT_number 14
_space_group_name_Hall '-P 2ybc'
_space_group_name_H-M_alt 'P 1 21/c 1'
_atom_sites_solution_hydrogens geom
_audit_creation_method SHELXL-2018/1
_cell_angle_alpha 90
_cell_angle_beta 90.903(3)
_cell_angle_gamma 90
_cell_formula_units_Z 4
_cell_length_a 6.1251(2)
_cell_length_b 17.1463(5)
_cell_length_c 19.4588(7)
_cell_measurement_reflns_used 8081
_cell_measurement_temperature 293(2)
_cell_measurement_theta_max 29.7245
_cell_measurement_theta_min 3.1347
_cell_volume 2043.36(12)
_computing_cell_refinement CrysAlisPRO
_computing_data_collection CrysAlisPRO
_computing_data_reduction CrysAlisPRO
_computing_structure_refinement 'SHELXL-2018/1 (Sheldrick, 2018)'
_computing_structure_solution 'SHELXT 2014/5 (Sheldrick, 2014)'
_diffrn_ambient_temperature 293(2)
_diffrn_measured_fraction_theta_full 0.999
_diffrn_measured_fraction_theta_max 0.999
_diffrn_measurement_device_type 'Xcalibur, Eos'
_diffrn_measurement_method 'omega scans'
_diffrn_radiation_type MoK\a
_diffrn_radiation_wavelength 0.71073
_diffrn_reflns_av_R_equivalents 0.0492
_diffrn_reflns_av_unetI/netI 0.0349
_diffrn_reflns_Laue_measured_fraction_full 0.999
_diffrn_reflns_Laue_measured_fraction_max 0.999
_diffrn_reflns_limit_h_max 7
_diffrn_reflns_limit_h_min -7
_diffrn_reflns_limit_k_max 21
_diffrn_reflns_limit_k_min -21
_diffrn_reflns_limit_l_max 24
_diffrn_reflns_limit_l_min -24
_diffrn_reflns_number 26524
_diffrn_reflns_point_group_measured_fraction_full 0.999
_diffrn_reflns_point_group_measured_fraction_max 0.999
_diffrn_reflns_theta_full 26.000
_diffrn_reflns_theta_max 26.000
_diffrn_reflns_theta_min 3.167
_exptl_absorpt_coefficient_mu 0.376
_exptl_absorpt_correction_T_max 1.00000
_exptl_absorpt_correction_T_min 0.91777
_exptl_absorpt_correction_type multi-scan
_exptl_absorpt_process_details
;
CrysAlisPro, Oxford Diffraction Ltd.,
Version 1.171.34.44 (release 25-10-2010 CrysAlis171 .NET)
(compiled Oct 25 2010,18:11:34)
Empirical absorption correction using spherical harmonics,
 implemented in SCALE3 ABSPACK scaling algorithm.
;
_exptl_crystal_colour yellow
_exptl_crystal_density_diffrn 1.400
_exptl_crystal_description needle
_exptl_crystal_F_000 896
_exptl_crystal_size_max 0.8032
_exptl_crystal_size_mid 0.1438
_exptl_crystal_size_min 0.0727
_refine_diff_density_max 0.203
_refine_diff_density_min -0.254
_refine_diff_density_rms 0.041
_refine_ls_extinction_method none
_refine_ls_goodness_of_fit_ref 1.082
_refine_ls_hydrogen_treatment constr
_refine_ls_matrix_type full
_refine_ls_number_parameters 264
_refine_ls_number_reflns 4011
_refine_ls_number_restraints 0
_refine_ls_restrained_S_all 1.082
_refine_ls_R_factor_all 0.0685
_refine_ls_R_factor_gt 0.0428
_refine_ls_shift/su_max 0.001
_refine_ls_shift/su_mean 0.000
_refine_ls_structure_factor_coef Fsqd
_refine_ls_weighting_details 'w=1/[\s^2^(Fo^2^)+(0.0100P)^2^+1.1000P] where P=(Fo^2^+2Fc^2^)/3'
_refine_ls_weighting_scheme calc
_refine_ls_wR_factor_gt 0.0674
_refine_ls_wR_factor_ref 0.0743
_reflns_Friedel_coverage 0.000
_reflns_number_gt 2955
_reflns_number_total 4011
_reflns_threshold_expression 'I > 2\s(I)'
_cod_data_source_file jo9b00517_si_004.cif
_cod_data_source_block exp_1269_a
_cod_original_sg_symbol_H-M 'P 21/c'
_cod_database_code 4034354
_shelx_shelxl_version_number 2018/1
_shelx_space_group_comment
;
The symmetry employed for this shelxl refinement is uniquely defined
by the following loop, which should always be used as a source of
symmetry information in preference to the above space-group names.
They are only intended as comments.
;

loop_
_space_group_symop_operation_xyz
'x, y, z'
'-x, y+1/2, -z+1/2'
'-x, -y, -z'
'x, -y-1/2, z-1/2'

loop_
_atom_site_label
_atom_site_type_symbol
_atom_site_fract_x
_atom_site_fract_y
_atom_site_fract_z
_atom_site_U_iso_or_equiv
_atom_site_adp_type
_atom_site_occupancy
_atom_site_site_symmetry_order
_atom_site_calc_flag
_atom_site_refinement_flags_posn
_atom_site_refinement_flags_adp
S1 S 0.31138(11) 0.51019(4) 0.68570(4) 0.05540(19) Uani 1 1 d . .
S2 S 0.24251(11) 0.65695(4) 0.60456(4) 0.05621(19) Uani 1 1 d . .
S3 S 0.78655(10) 0.81505(4) 0.59619(3) 0.05079(17) Uani 1 1 d . .
N1 N 0.6946(3) 0.69700(10) 0.68563(9) 0.0401(4) Uani 1 1 d . .
N2 N 0.9529(3) 0.87237(10) 0.91913(10) 0.0449(5) Uani 1 1 d . .
C1 C 0.5250(4) 0.50097(13) 0.74483(12) 0.0457(6) Uani 1 1 d . .
C2 C 0.5612(5) 0.43804(14) 0.78849(14) 0.0571(7) Uani 1 1 d . .
H2 H 0.466122 0.395748 0.788549 0.069 Uiso 1 1 calc R U
C3 C 0.7407(5) 0.43983(15) 0.83154(15) 0.0634(8) Uani 1 1 d . .
H3 H 0.765893 0.398827 0.861919 0.076 Uiso 1 1 calc R U
C4 C 0.8849(4) 0.50216(15) 0.83021(14) 0.0601(7) Uani 1 1 d . .
H4 H 1.007776 0.501601 0.858882 0.072 Uiso 1 1 calc R U
C5 C 0.8495(4) 0.56483(14) 0.78726(13) 0.0500(6) Uani 1 1 d . .
H5 H 0.947765 0.606164 0.787030 0.060 Uiso 1 1 calc R U
C6 C 0.6651(4) 0.56606(12) 0.74398(12) 0.0397(5) Uani 1 1 d . .
C7 C 0.5853(4) 0.62494(12) 0.69676(11) 0.0381(5) Uani 1 1 d . .
C8 C 0.3992(4) 0.60302(13) 0.66391(12) 0.0429(6) Uani 1 1 d . .
C9 C 0.4429(4) 0.72831(12) 0.58827(11) 0.0395(5) Uani 1 1 d . .
C10 C 0.6228(4) 0.73972(12) 0.62771(11) 0.0390(5) Uani 1 1 d . .
C11 C 0.5989(4) 0.83351(13) 0.52996(12) 0.0460(6) Uani 1 1 d . .
C12 C 0.6099(5) 0.89185(15) 0.48083(14) 0.0612(7) Uani 1 1 d . .
H12 H 0.726905 0.926408 0.480588 0.073 Uiso 1 1 calc R U
C13 C 0.4443(5) 0.89770(16) 0.43235(15) 0.0685(8) Uani 1 1 d . .
H13 H 0.449908 0.936320 0.398865 0.082 Uiso 1 1 calc R U
C14 C 0.2690(5) 0.84624(16) 0.43316(14) 0.0623(7) Uani 1 1 d . .
H14 H 0.157945 0.851243 0.400310 0.075 Uiso 1 1 calc R U
C15 C 0.2566(4) 0.78815(14) 0.48154(12) 0.0512(6) Uani 1 1 d . .
H15 H 0.139033 0.753814 0.481151 0.061 Uiso 1 1 calc R U
C16 C 0.4224(4) 0.78111(13) 0.53143(11) 0.0412(5) Uani 1 1 d . .
C17 C 0.7602(3) 0.74146(12) 0.74605(11) 0.0358(5) Uani 1 1 d . .
C18 C 0.6241(3) 0.74892(12) 0.80120(12) 0.0388(5) Uani 1 1 d . .
H18 H 0.487510 0.725227 0.799721 0.047 Uiso 1 1 calc R U
C19 C 0.6866(4) 0.79091(12) 0.85865(12) 0.0398(5) Uani 1 1 d . .
H19 H 0.593251 0.793868 0.895788 0.048 Uiso 1 1 calc R U
C20 C 0.8885(3) 0.82918(11) 0.86195(11) 0.0356(5) Uani 1 1 d . .
C21 C 1.0250(4) 0.82088(13) 0.80563(12) 0.0445(6) Uani 1 1 d . .
H21 H 1.160091 0.845640 0.806091 0.053 Uiso 1 1 calc R U
C22 C 0.9635(4) 0.77665(13) 0.74925(12) 0.0438(6) Uani 1 1 d . .
H22 H 1.059598 0.770460 0.713114 0.053 Uiso 1 1 calc R U
C23 C 0.7986(4) 0.88755(15) 0.97289(13) 0.0579(7) Uani 1 1 d . .
H23A H 0.683277 0.920220 0.955321 0.087 Uiso 1 1 calc R U
H23B H 0.871525 0.913378 1.010512 0.087 Uiso 1 1 calc R U
H23C H 0.738317 0.839141 0.988550 0.087 Uiso 1 1 calc R U
C24 C 1.1462(4) 0.92049(15) 0.91662(14) 0.0599(7) Uani 1 1 d . .
H24A H 1.267806 0.889444 0.902387 0.090 Uiso 1 1 calc R U
H24B H 1.176404 0.941808 0.961381 0.090 Uiso 1 1 calc R U
H24C H 1.122747 0.962186 0.884414 0.090 Uiso 1 1 calc R U

loop_
_atom_site_aniso_label
_atom_site_aniso_U_11
_atom_site_aniso_U_22
_atom_site_aniso_U_33
_atom_site_aniso_U_23
_atom_site_aniso_U_13
_atom_site_aniso_U_12
S1 0.0624(4) 0.0441(4) 0.0597(4) -0.0062(3) 0.0009(3) -0.0202(3)
S2 0.0523(4) 0.0643(4) 0.0516(4) 0.0062(3) -0.0126(3) -0.0205(3)
S3 0.0552(4) 0.0509(4) 0.0462(4) 0.0053(3) -0.0022(3) -0.0163(3)
N1 0.0505(11) 0.0386(10) 0.0310(11) -0.0018(8) -0.0034(9) -0.0136(9)
N2 0.0513(12) 0.0445(11) 0.0385(12) -0.0088(9) -0.0077(9) -0.0028(9)
C1 0.0579(15) 0.0344(13) 0.0452(15) -0.0103(11) 0.0112(12) -0.0027(11)
C2 0.0736(19) 0.0342(13) 0.0642(19) -0.0017(13) 0.0178(15) -0.0028(13)
C3 0.084(2) 0.0410(15) 0.066(2) 0.0091(13) 0.0120(17) 0.0132(14)
C4 0.0644(18) 0.0546(17) 0.0612(18) 0.0036(14) -0.0048(14) 0.0140(14)
C5 0.0546(15) 0.0431(14) 0.0525(16) -0.0014(12) 0.0016(13) -0.0001(12)
C6 0.0470(14) 0.0352(12) 0.0371(13) -0.0093(10) 0.0072(11) -0.0011(10)
C7 0.0440(13) 0.0360(12) 0.0345(13) -0.0083(10) 0.0043(10) -0.0083(10)
C8 0.0500(14) 0.0401(13) 0.0385(14) -0.0059(10) 0.0033(11) -0.0113(11)
C9 0.0459(13) 0.0402(12) 0.0326(13) -0.0050(10) 0.0035(10) -0.0079(10)
C10 0.0457(13) 0.0392(12) 0.0321(13) -0.0059(10) 0.0041(11) -0.0086(10)
C11 0.0560(15) 0.0461(14) 0.0361(14) 0.0000(11) 0.0052(11) -0.0006(11)
C12 0.0743(19) 0.0551(16) 0.0542(18) 0.0115(14) 0.0016(15) -0.0095(14)
C13 0.090(2) 0.0618(18) 0.0536(19) 0.0175(14) -0.0002(17) 0.0042(17)
C14 0.0711(19) 0.0704(19) 0.0451(17) 0.0053(14) -0.0070(14) 0.0119(16)
C15 0.0540(15) 0.0562(16) 0.0433(16) -0.0041(12) -0.0016(12) 0.0006(12)
C16 0.0477(14) 0.0436(13) 0.0325(13) -0.0068(10) 0.0038(11) 0.0005(11)
C17 0.0438(13) 0.0317(11) 0.0319(12) -0.0016(9) -0.0039(10) -0.0054(10)
C18 0.0359(12) 0.0368(12) 0.0435(14) -0.0016(10) -0.0010(10) -0.0073(10)
C19 0.0430(13) 0.0403(13) 0.0361(13) -0.0039(10) 0.0033(10) -0.0010(10)
C20 0.0443(13) 0.0286(11) 0.0337(13) -0.0001(9) -0.0080(10) 0.0023(9)
C21 0.0392(13) 0.0506(14) 0.0435(15) -0.0057(11) -0.0032(11) -0.0121(11)
C22 0.0450(14) 0.0515(14) 0.0351(13) -0.0064(11) 0.0050(11) -0.0103(11)
C23 0.0714(18) 0.0611(16) 0.0410(16) -0.0131(13) -0.0075(14) -0.0013(14)
C24 0.0630(17) 0.0587(16) 0.0575(18) -0.0176(14) -0.0174(14) -0.0092(13)

loop_
_atom_type_symbol
_atom_type_description
_atom_type_scat_dispersion_real
_atom_type_scat_dispersion_imag
_atom_type_scat_source
C C 0.0033 0.0016 'International Tables Vol C Tables 4.2.6.8 and 6.1.1.4'
H H 0.0000 0.0000 'International Tables Vol C Tables 4.2.6.8 and 6.1.1.4'
N N 0.0061 0.0033 'International Tables Vol C Tables 4.2.6.8 and 6.1.1.4'
S S 0.1246 0.1234 'International Tables Vol C Tables 4.2.6.8 and 6.1.1.4'

loop_
_geom_angle_atom_site_label_1
_geom_angle_atom_site_label_2
_geom_angle_atom_site_label_3
_geom_angle
C8 S1 C1 90.70(11)
C8 S2 C9 96.25(11)
C11 S3 C10 91.04(11)
C10 N1 C7 115.54(17)
C10 N1 C17 116.98(17)
C7 N1 C17 117.20(17)
C20 N2 C24 120.0(2)
C20 N2 C23 119.70(19)
C24 N2 C23 117.88(19)
C2 C1 C6 122.1(2)
C2 C1 S1 126.0(2)
C6 C1 S1 111.91(18)
C3 C2 C1 118.3(2)
C3 C2 H2 120.8
C1 C2 H2 120.8
C2 C3 C4 120.7(3)
C2 C3 H3 119.7
C4 C3 H3 119.7
C5 C4 C3 121.2(3)
C5 C4 H4 119.4
C3 C4 H4 119.4
C4 C5 C6 119.7(2)
C4 C5 H5 120.1
C6 C5 H5 120.1
C5 C6 C1 117.9(2)
C5 C6 C7 131.0(2)
C1 C6 C7 111.2(2)
C8 C7 N1 124.4(2)
C8 C7 C6 112.39(19)
N1 C7 C6 123.21(19)
C7 C8 S1 113.71(18)
C7 C8 S2 127.86(18)
S1 C8 S2 118.43(13)
C10 C9 C16 114.1(2)
C10 C9 S2 124.27(18)
C16 C9 S2 121.58(17)
C9 C10 N1 128.5(2)
C9 C10 S3 112.04(17)
N1 C10 S3 119.33(16)
C12 C11 C16 121.4(2)
C12 C11 S3 127.1(2)
C16 C11 S3 111.55(17)
C13 C12 C11 118.8(3)
C13 C12 H12 120.6
C11 C12 H12 120.6
C12 C13 C14 120.4(3)
C12 C13 H13 119.8
C14 C13 H13 119.8
C15 C14 C13 121.3(3)
C15 C14 H14 119.4
C13 C14 H14 119.4
C14 C15 C16 119.4(2)
C14 C15 H15 120.3
C16 C15 H15 120.3
C15 C16 C11 118.7(2)
C15 C16 C9 130.1(2)
C11 C16 C9 111.2(2)
C18 C17 C22 118.7(2)
C18 C17 N1 121.13(19)
C22 C17 N1 120.2(2)
C17 C18 C19 121.1(2)
C17 C18 H18 119.4
C19 C18 H18 119.4
C18 C19 C20 121.0(2)
C18 C19 H19 119.5
C20 C19 H19 119.5
N2 C20 C21 121.2(2)
N2 C20 C19 121.7(2)
C21 C20 C19 117.09(19)
C22 C21 C20 121.4(2)
C22 C21 H21 119.3
C20 C21 H21 119.3
C21 C22 C17 120.6(2)
C21 C22 H22 119.7
C17 C22 H22 119.7
N2 C23 H23A 109.5
N2 C23 H23B 109.5
H23A C23 H23B 109.5
N2 C23 H23C 109.5
H23A C23 H23C 109.5
H23B C23 H23C 109.5
N2 C24 H24A 109.5
N2 C24 H24B 109.5
H24A C24 H24B 109.5
N2 C24 H24C 109.5
H24A C24 H24C 109.5
H24B C24 H24C 109.5

loop_
_geom_bond_atom_site_label_1
_geom_bond_atom_site_label_2
_geom_bond_distance
S1 C8 1.735(2)
S1 C1 1.736(3)
S2 C8 1.754(2)
S2 C9 1.765(2)
S3 C11 1.742(2)
S3 C10 1.752(2)
N1 C10 1.409(3)
N1 C7 1.424(3)
N1 C17 1.452(3)
N2 C20 1.389(3)
N2 C24 1.444(3)
N2 C23 1.445(3)
C1 C2 1.389(3)
C1 C6 1.408(3)
C2 C3 1.372(4)
C2 H2 0.9300
C3 C4 1.387(4)
C3 H3 0.9300
C4 C5 1.376(3)
C4 H4 0.9300
C5 C6 1.398(3)
C5 H5 0.9300
C6 C7 1.445(3)
C7 C8 1.351(3)
C9 C10 1.347(3)
C9 C16 1.433(3)
C11 C12 1.386(3)
C11 C16 1.406(3)
C12 C13 1.378(4)
C12 H12 0.9300
C13 C14 1.390(4)
C13 H13 0.9300
C14 C15 1.373(3)
C14 H14 0.9300
C15 C16 1.399(3)
C15 H15 0.9300
C17 C18 1.375(3)
C17 C22 1.384(3)
C18 C19 1.379(3)
C18 H18 0.9300
C19 C20 1.400(3)
C19 H19 0.9300
C20 C21 1.396(3)
C21 C22 1.381(3)
C21 H21 0.9300
C22 H22 0.9300
C23 H23A 0.9600
C23 H23B 0.9600
C23 H23C 0.9600
C24 H24A 0.9600
C24 H24B 0.9600
C24 H24C 0.9600

loop_
_geom_torsion_atom_site_label_1
_geom_torsion_atom_site_label_2
_geom_torsion_atom_site_label_3
_geom_torsion_atom_site_label_4
_geom_torsion
C8 S1 C1 C2 176.9(2)
C8 S1 C1 C6 -3.50(18)
C6 C1 C2 C3 -0.5(4)
S1 C1 C2 C3 179.1(2)
C1 C2 C3 C4 -1.5(4)
C2 C3 C4 C5 1.8(4)
C3 C4 C5 C6 0.0(4)
C4 C5 C6 C1 -1.9(3)
C4 C5 C6 C7 177.1(2)
C2 C1 C6 C5 2.2(3)
S1 C1 C6 C5 -177.45(17)
C2 C1 C6 C7 -177.0(2)
S1 C1 C6 C7 3.4(2)
C10 N1 C7 C8 -12.2(3)
C17 N1 C7 C8 132.0(2)
C10 N1 C7 C6 166.5(2)
C17 N1 C7 C6 -49.3(3)
C5 C6 C7 C8 179.7(2)
C1 C6 C7 C8 -1.3(3)
C5 C6 C7 N1 0.9(4)
C1 C6 C7 N1 179.92(19)
N1 C7 C8 S1 177.38(16)
C6 C7 C8 S1 -1.4(3)
N1 C7 C8 S2 -3.3(3)
C6 C7 C8 S2 177.96(17)
C1 S1 C8 C7 2.83(19)
C1 S1 C8 S2 -176.59(14)
C9 S2 C8 C7 15.0(2)
C9 S2 C8 S1 -165.72(14)
C8 S2 C9 C10 -14.8(2)
C8 S2 C9 C16 166.84(19)
C16 C9 C10 N1 -177.9(2)
S2 C9 C10 N1 3.6(4)
C16 C9 C10 S3 -1.8(3)
S2 C9 C10 S3 179.71(13)
C7 N1 C10 C9 12.1(3)
C17 N1 C10 C9 -132.2(2)
C7 N1 C10 S3 -163.74(15)
C17 N1 C10 S3 52.0(2)
C11 S3 C10 C9 2.31(18)
C11 S3 C10 N1 178.79(18)
C10 S3 C11 C12 177.0(2)
C10 S3 C11 C16 -2.21(18)
C16 C11 C12 C13 -0.5(4)
S3 C11 C12 C13 -179.6(2)
C11 C12 C13 C14 0.4(4)
C12 C13 C14 C15 -0.5(4)
C13 C14 C15 C16 0.7(4)
C14 C15 C16 C11 -0.7(3)
C14 C15 C16 C9 177.2(2)
C12 C11 C16 C15 0.6(4)
S3 C11 C16 C15 179.91(17)
C12 C11 C16 C9 -177.7(2)
S3 C11 C16 C9 1.6(2)
C10 C9 C16 C15 -177.9(2)
S2 C9 C16 C15 0.6(3)
C10 C9 C16 C11 0.1(3)
S2 C9 C16 C11 178.65(16)
C10 N1 C17 C18 101.8(2)
C7 N1 C17 C18 -41.9(3)
C10 N1 C17 C22 -78.8(3)
C7 N1 C17 C22 137.5(2)
C22 C17 C18 C19 0.4(3)
N1 C17 C18 C19 179.79(19)
C17 C18 C19 C20 1.8(3)
C24 N2 C20 C21 10.6(3)
C23 N2 C20 C21 172.7(2)
C24 N2 C20 C19 -170.6(2)
C23 N2 C20 C19 -8.6(3)
C18 C19 C20 N2 179.3(2)
C18 C19 C20 C21 -1.9(3)
N2 C20 C21 C22 178.6(2)
C19 C20 C21 C22 -0.2(3)
C20 C21 C22 C17 2.4(4)
C18 C17 C22 C21 -2.5(3)
N1 C17 C22 C21 178.2(2)
